data_7233089
loop_
_publ_author_name
'Yue, Zenghui'
'Lu, Huangjie'
'Li, Zijian'
'Guo, Shangyao'
'Song, Junze'
'Ren, Yi Ming'
'Huang, Yuying'
'Lin, Jian'
'Wang, Jian-Qiang'

_publ_section_title
;
 Structural Evolution and Tuneable Photoluminescence of f-Element Bearing
 Coordination Polymers of the 2,4,6-tri-\a-pyridyl-1,3,5-triazine Ligand
;
_journal_name_full CrystEngComm
_journal_paper_doi 10.1039/C9CE00867E
_journal_year 2019
_chemical_formula_moiety 'C20 H17 Er N10 O10'
_chemical_formula_sum 'C20 H17 Er N10 O10'
_chemical_formula_weight 724.70
_chemical_melting_point ?
_chemical_name_common ErTPTZ
_space_group_crystal_system triclinic
_space_group_IT_number 2
_space_group_name_Hall '-P 1'
_space_group_name_H-M_alt 'P -1'
_symmetry_space_group_name_Hall '-P 1'
_symmetry_space_group_name_H-M 'P -1'
_atom_sites_solution_hydrogens mixed
_audit_creation_method SHELXL-2014/7
_audit_update_record
;
2019-07-05 deposited with the CCDC.    2019-07-12 downloaded from the CCDC.
;
_cell_angle_alpha 90.0710(10)
_cell_angle_beta 84.8310(10)
_cell_angle_gamma 68.9060(10)
_cell_formula_units_Z 2
_cell_length_a 9.5825(2)
_cell_length_b 10.6229(3)
_cell_length_c 13.5597(3)
_cell_measurement_reflns_used 43400
_cell_measurement_temperature 288(2)
_cell_measurement_theta_max 27.580
_cell_measurement_theta_min 1.509
_cell_volume 1281.72(5)
_computing_cell_refinement 'Bruker SAINT'
_computing_data_collection 'Bruker APEX2'
_computing_data_reduction 'Bruker SAINT'
_computing_molecular_graphics 'Bruker SHELXTL'
_computing_publication_material 'Bruker SHELXTL'
_computing_structure_refinement 'SHELXL-2014/7 (Sheldrick, 2014)'
_diffrn_ambient_temperature 288(2)
_diffrn_measured_fraction_theta_full 0.998
_diffrn_measured_fraction_theta_max 0.996
_diffrn_measurement_device_type 'Bruker APEX-II'
_diffrn_measurement_method '0.5 wide w/ exposures'
_diffrn_radiation_type MoK\a
_diffrn_radiation_wavelength 0.71073
_diffrn_reflns_av_R_equivalents 0.0430
_diffrn_reflns_av_unetI/netI 0.0236
_diffrn_reflns_Laue_measured_fraction_full 0.998
_diffrn_reflns_Laue_measured_fraction_max 0.996
_diffrn_reflns_limit_h_max 12
_diffrn_reflns_limit_h_min -12
_diffrn_reflns_limit_k_max 13
_diffrn_reflns_limit_k_min -13
_diffrn_reflns_limit_l_max 17
_diffrn_reflns_limit_l_min -17
_diffrn_reflns_number 43400
_diffrn_reflns_point_group_measured_fraction_full 0.998
_diffrn_reflns_point_group_measured_fraction_max 0.996
_diffrn_reflns_theta_full 25.242
_diffrn_reflns_theta_max 27.580
_diffrn_reflns_theta_min 1.509
_diffrn_source 'Turbo X-ray Source'
_exptl_absorpt_coefficient_mu 3.349
_exptl_absorpt_correction_T_max 0.818
_exptl_absorpt_correction_T_min 0.381
_exptl_absorpt_correction_type multi-scan
_exptl_absorpt_process_details SHELTXPREP
_exptl_crystal_colour Orange
_exptl_crystal_density_diffrn 1.878
_exptl_crystal_density_meas ?
_exptl_crystal_density_method 'Not measured'
_exptl_crystal_description Block
_exptl_crystal_F_000 710
_exptl_crystal_size_max 0.51
_exptl_crystal_size_mid 0.25
_exptl_crystal_size_min 0.06
_refine_diff_density_max 1.897
_refine_diff_density_min -1.809
_refine_diff_density_rms 0.131
_refine_ls_extinction_method none
_refine_ls_goodness_of_fit_ref 1.065
_refine_ls_hydrogen_treatment constr
_refine_ls_matrix_type full
_refine_ls_number_parameters 324
_refine_ls_number_reflns 5912
_refine_ls_number_restraints 0
_refine_ls_restrained_S_all 1.065
_refine_ls_R_factor_all 0.0362
_refine_ls_R_factor_gt 0.0323
_refine_ls_shift/su_max 0.001
_refine_ls_shift/su_mean 0.000
_refine_ls_structure_factor_coef Fsqd
_refine_ls_weighting_details 'w=1/[\s^2^(Fo^2^)+(0.0400P)^2^+4.2357P] where P=(Fo^2^+2Fc^2^)/3'
_refine_ls_weighting_scheme calc
_refine_ls_wR_factor_gt 0.0798
_refine_ls_wR_factor_ref 0.0867
_reflns_Friedel_coverage 0.000
_reflns_number_gt 5469
_reflns_number_total 5912
_reflns_threshold_expression 'I > 2\s(I)'
_cod_data_source_file c9ce00867e2.cif
_cod_data_source_block ErTPTZ-2
_cod_depositor_comments
;
The following automatic conversions were performed:

'_chemical_melting_point' value 'N/A' was changed to '?' - the value
is undefined or not given.

'_exptl_crystal_density_meas' value 'Not measured' was changed to '?'
- the value is perceived as not measured.

Automatic conversion script
Id: cif_fix_values 4973 2017-02-22 13:04:09Z antanas 
;
_cod_database_code 7233089
_shelx_shelxl_version_number 2014/7
_shelx_space_group_comment
;
The symmetry employed for this shelxl refinement is uniquely defined
by the following loop, which should always be used as a source of
symmetry information in preference to the above space-group names.
They are only intended as comments.
;

loop_
_space_group_symop_operation_xyz
'x, y, z'
'-x, -y, -z'

loop_
_atom_site_label
_atom_site_type_symbol
_atom_site_fract_x
_atom_site_fract_y
_atom_site_fract_z
_atom_site_U_iso_or_equiv
_atom_site_adp_type
_atom_site_occupancy
_atom_site_site_symmetry_order
_atom_site_calc_flag
_atom_site_refinement_flags_posn
_atom_site_refinement_flags_adp
Er01 Er 0.23360(2) 0.23609(2) 0.25857(2) 0.02850(7) Uani 1 1 d . .
O1 O 0.4075(4) 0.3097(4) 0.1563(2) 0.0417(7) Uani 1 1 d . .
O2 O 0.3787(4) 0.3921(4) 0.3040(2) 0.0444(8) Uani 1 1 d . .
O3 O 0.5582(6) 0.4060(5) 0.2003(4) 0.0727(13) Uani 1 1 d . .
O4 O 0.2411(4) 0.0267(4) 0.3292(3) 0.0466(8) Uani 1 1 d . .
O5 O 0.1338(5) -0.1108(4) 0.2855(5) 0.0903(19) Uani 1 1 d . .
O6 O 0.0715(4) 0.0910(4) 0.2287(3) 0.0530(9) Uani 1 1 d . .
O7 O 0.3393(4) 0.0727(4) 0.1235(3) 0.0482(8) Uani 1 1 d . .
O8 O 0.2482(7) 0.0875(6) -0.0187(3) 0.0826(16) Uani 1 1 d . .
O9 O 0.1550(5) 0.2514(4) 0.0925(3) 0.0521(9) Uani 1 1 d . .
O10 O 0.0896(4) 0.4601(3) 0.2378(3) 0.0435(8) Uani 1 1 d . .
H10A H 0.1365 0.4934 0.1952 0.052 Uiso 1 1 d R U
H10B H -0.0004 0.5042 0.2474 0.052 Uiso 1 1 d R U
C9 C 0.5263(2) 0.1267(3) 0.40362(16) 0.0303(8) Uani 1 1 d G .
C10 C 0.6716(3) 0.0686(3) 0.43085(16) 0.0351(9) Uani 1 1 d G .
H10 H 0.6912 0.0797 0.4956 0.042 Uiso 1 1 calc R U
C11 C 0.7878(2) -0.0062(3) 0.3613(2) 0.0419(10) Uani 1 1 d G .
H11 H 0.8851 -0.0452 0.3795 0.050 Uiso 1 1 calc R U
C12 C 0.7586(2) -0.0229(3) 0.26455(19) 0.0425(11) Uani 1 1 d G .
H12 H 0.8363 -0.0729 0.2180 0.051 Uiso 1 1 calc R U
C13 C 0.6132(3) 0.0353(3) 0.23732(15) 0.0396(10) Uani 1 1 d G .
H13 H 0.5937 0.0242 0.1726 0.047 Uiso 1 1 calc R U
N5 N 0.4971(2) 0.1101(3) 0.30686(17) 0.0304(7) Uani 1 1 d G .
C19 C 0.1652(8) 0.7080(7) 0.0464(5) 0.0636(16) Uani 1 1 d . .
C20 C 0.1668(11) 0.8062(10) -0.0251(7) 0.098(3) Uani 1 1 d . .
H20A H 0.0774 0.8309 -0.0588 0.147 Uiso 1 1 calc R U
H20B H 0.2535 0.7691 -0.0723 0.147 Uiso 1 1 calc R U
H20C H 0.1708 0.8848 0.0078 0.147 Uiso 1 1 calc R U
N6 N -0.0098(2) 0.3112(3) 0.37854(15) 0.0307(7) Uani 1 1 d G .
C18 C -0.1488(3) 0.3325(3) 0.34461(14) 0.0378(10) Uani 1 1 d G .
H18 H -0.1555 0.3183 0.2778 0.045 Uiso 1 1 calc R U
C17 C -0.2780(2) 0.3750(3) 0.4106(2) 0.0386(10) Uani 1 1 d G .
H17 H -0.3710 0.3892 0.3879 0.046 Uiso 1 1 calc R U
C16 C -0.2680(2) 0.3961(3) 0.51045(19) 0.0421(11) Uani 1 1 d G .
H16 H -0.3544 0.4245 0.5546 0.051 Uiso 1 1 calc R U
C15 C -0.1290(3) 0.3748(3) 0.54439(14) 0.0369(9) Uani 1 1 d G .
H15 H -0.1223 0.3890 0.6112 0.044 Uiso 1 1 calc R U
C14 C 0.0001(2) 0.3324(3) 0.47843(17) 0.0283(8) Uani 1 1 d G .
N1 N 0.2067(2) 0.3985(3) 0.78480(19) 0.0370(8) Uani 1 1 d G .
C1 C 0.2213(3) 0.4208(3) 0.88373(18) 0.0501(12) Uani 1 1 d G .
H1 H 0.1384 0.4753 0.9249 0.060 Uiso 1 1 calc R U
C2 C 0.3596(4) 0.3618(4) 0.92114(16) 0.0522(13) Uani 1 1 d G .
H2 H 0.3694 0.3768 0.9873 0.063 Uiso 1 1 calc R U
C3 C 0.4834(3) 0.2805(4) 0.8596(2) 0.0566(15) Uani 1 1 d G .
H3 H 0.5760 0.2410 0.8847 0.068 Uiso 1 1 calc R U
C4 C 0.4689(3) 0.2581(3) 0.7607(2) 0.0453(12) Uani 1 1 d G .
H4 H 0.5517 0.2037 0.7195 0.054 Uiso 1 1 calc R U
C5 C 0.3305(3) 0.3171(3) 0.72329(15) 0.0333(9) Uani 1 1 d G .
N3 N 0.42857(19) 0.2268(3) 0.56324(16) 0.0327(7) Uani 1 1 d G .
C8 C 0.4075(2) 0.2026(3) 0.46594(15) 0.0303(8) Uani 1 1 d G .
N4 N 0.2630(2) 0.2431(3) 0.43647(12) 0.0278(7) Uani 1 1 d G .
C7 C 0.13969(18) 0.3076(3) 0.50430(16) 0.0299(8) Uani 1 1 d G .
N2 N 0.1608(2) 0.3318(3) 0.60160(14) 0.0298(7) Uani 1 1 d G .
C6 C 0.3052(2) 0.2914(3) 0.63106(13) 0.0332(9) Uani 1 1 d G .
N7 N 0.1471(5) -0.0018(4) 0.2814(4) 0.0472(10) Uani 1 1 d . .
N8 N 0.4508(5) 0.3721(4) 0.2196(3) 0.0385(8) Uani 1 1 d . .
N9 N 0.2481(6) 0.1353(5) 0.0626(3) 0.0497(11) Uani 1 1 d . .
N10 N 0.1674(9) 0.6292(7) 0.1001(6) 0.093(2) Uani 1 1 d . .

loop_
_atom_site_aniso_label
_atom_site_aniso_U_11
_atom_site_aniso_U_22
_atom_site_aniso_U_33
_atom_site_aniso_U_23
_atom_site_aniso_U_13
_atom_site_aniso_U_12
Er01 0.02695(10) 0.03294(11) 0.02171(10) -0.00196(7) -0.00285(6) -0.00601(7)
O1 0.0487(19) 0.0508(19) 0.0309(16) 0.0032(14) -0.0098(14) -0.0230(16)
O2 0.051(2) 0.0441(18) 0.0334(17) -0.0023(14) -0.0050(15) -0.0118(16)
O3 0.075(3) 0.100(4) 0.069(3) 0.010(3) -0.008(2) -0.062(3)
O4 0.047(2) 0.0444(19) 0.048(2) 0.0051(15) -0.0072(16) -0.0154(16)
O5 0.054(3) 0.043(2) 0.176(6) -0.011(3) 0.014(3) -0.026(2)
O6 0.0389(19) 0.061(2) 0.054(2) -0.0100(18) -0.0043(16) -0.0126(17)
O7 0.0433(19) 0.051(2) 0.046(2) -0.0162(16) 0.0045(16) -0.0149(16)
O8 0.116(4) 0.108(4) 0.040(2) -0.031(2) 0.000(2) -0.061(3)
O9 0.062(2) 0.058(2) 0.0379(18) -0.0024(16) -0.0174(17) -0.0202(19)
O10 0.0342(17) 0.0405(18) 0.0438(19) 0.0063(14) 0.0025(14) -0.0003(14)
C9 0.0288(19) 0.031(2) 0.031(2) 0.0034(16) -0.0037(16) -0.0104(16)
C10 0.027(2) 0.039(2) 0.036(2) 0.0050(18) -0.0041(17) -0.0080(17)
C11 0.029(2) 0.042(2) 0.051(3) 0.004(2) -0.0033(19) -0.0078(19)
C12 0.031(2) 0.044(3) 0.044(3) -0.003(2) 0.0097(19) -0.0062(19)
C13 0.033(2) 0.041(2) 0.039(2) -0.0026(19) 0.0027(18) -0.0078(19)
N5 0.0269(16) 0.0339(18) 0.0268(16) -0.0016(13) -0.0010(13) -0.0070(14)
C19 0.065(4) 0.059(4) 0.073(4) 0.003(3) -0.005(3) -0.030(3)
C20 0.099(6) 0.098(6) 0.113(7) 0.043(5) -0.033(5) -0.050(5)
N6 0.0286(17) 0.0366(18) 0.0251(16) -0.0003(14) -0.0069(13) -0.0084(14)
C18 0.034(2) 0.041(2) 0.035(2) -0.0025(18) -0.0095(18) -0.0082(18)
C17 0.029(2) 0.043(2) 0.044(2) -0.004(2) -0.0091(18) -0.0113(18)
C16 0.027(2) 0.054(3) 0.044(3) -0.008(2) 0.0006(18) -0.013(2)
C15 0.030(2) 0.048(3) 0.031(2) -0.0071(18) -0.0014(17) -0.0111(19)
C14 0.0295(19) 0.0266(18) 0.0255(18) -0.0006(14) -0.0013(15) -0.0065(15)
N1 0.0361(19) 0.046(2) 0.0247(17) -0.0041(15) -0.0050(14) -0.0095(16)
C1 0.055(3) 0.062(3) 0.032(2) -0.002(2) -0.008(2) -0.020(3)
C2 0.066(3) 0.066(3) 0.029(2) 0.003(2) -0.018(2) -0.026(3)
C3 0.055(3) 0.063(3) 0.047(3) -0.001(3) -0.029(3) -0.010(3)
C4 0.038(2) 0.046(3) 0.044(3) -0.007(2) -0.017(2) -0.002(2)
C5 0.032(2) 0.033(2) 0.033(2) 0.0004(17) -0.0090(17) -0.0087(17)
N3 0.0268(16) 0.0409(19) 0.0251(16) -0.0031(14) -0.0054(13) -0.0054(15)
C8 0.031(2) 0.0280(19) 0.032(2) 0.0030(15) -0.0116(16) -0.0087(16)
N4 0.0223(15) 0.0321(17) 0.0249(16) 0.0000(13) -0.0024(12) -0.0049(13)
C7 0.035(2) 0.0297(19) 0.0224(18) -0.0030(15) 0.0005(15) -0.0096(16)
N2 0.0253(16) 0.0352(18) 0.0247(16) -0.0031(13) -0.0067(13) -0.0050(14)
C6 0.0272(19) 0.030(2) 0.040(2) 0.0002(17) -0.0053(17) -0.0064(16)
N7 0.033(2) 0.043(2) 0.063(3) -0.010(2) 0.0104(19) -0.0139(18)
N8 0.042(2) 0.043(2) 0.035(2) 0.0061(16) -0.0111(16) -0.0191(17)
N9 0.064(3) 0.063(3) 0.031(2) -0.0113(19) 0.0002(19) -0.036(2)
N10 0.108(6) 0.077(4) 0.096(5) 0.019(4) 0.005(4) -0.038(4)

loop_
_atom_type_symbol
_atom_type_description
_atom_type_scat_dispersion_real
_atom_type_scat_dispersion_imag
_atom_type_scat_source
C C 0.0033 0.0016 'International Tables Vol C Tables 4.2.6.8 and 6.1.1.4'
H H 0.0000 0.0000 'International Tables Vol C Tables 4.2.6.8 and 6.1.1.4'
N N 0.0061 0.0033 'International Tables Vol C Tables 4.2.6.8 and 6.1.1.4'
O O 0.0106 0.0060 'International Tables Vol C Tables 4.2.6.8 and 6.1.1.4'
Er Er -0.2586 4.9576 'International Tables Vol C Tables 4.2.6.8 and 6.1.1.4'

loop_
_geom_angle_atom_site_label_1
_geom_angle_atom_site_label_2
_geom_angle_atom_site_label_3
_geom_angle
O10 Er01 O4 146.20(12)
O10 Er01 O7 123.54(13)
O4 Er01 O7 76.02(13)
O10 Er01 O1 78.38(12)
O4 Er01 O1 135.39(12)
O7 Er01 O1 72.88(12)
O10 Er01 O9 73.00(13)
O4 Er01 O9 110.60(13)
O7 Er01 O9 52.84(13)
O1 Er01 O9 73.76(12)
O10 Er01 N4 100.15(10)
O4 Er01 N4 70.32(11)
O7 Er01 N4 135.71(11)
O1 Er01 N4 113.52(9)
O9 Er01 N4 169.26(11)
O10 Er01 N5 135.21(11)
O4 Er01 N5 71.33(11)
O7 Er01 N5 78.15(11)
O1 Er01 N5 71.59(10)
O9 Er01 N5 126.23(11)
N4 Er01 N5 64.47(7)
O10 Er01 N6 69.29(10)
O4 Er01 N6 77.78(11)
O7 Er01 N6 135.50(11)
O1 Er01 N6 145.64(11)
O9 Er01 N6 106.33(11)
N4 Er01 N6 63.11(7)
N5 Er01 N6 125.37(8)
O10 Er01 O6 108.21(13)
O4 Er01 O6 50.32(13)
O7 Er01 O6 66.80(12)
O1 Er01 O6 135.15(12)
O9 Er01 O6 66.72(14)
N4 Er01 O6 108.86(11)
N5 Er01 O6 116.54(11)
N6 Er01 O6 68.76(10)
O10 Er01 O2 69.69(12)
O4 Er01 O2 128.75(12)
O7 Er01 O2 118.74(12)
O1 Er01 O2 50.08(11)
O9 Er01 O2 116.68(12)
N4 Er01 O2 66.97(10)
N5 Er01 O2 65.59(10)
N6 Er01 O2 105.72(10)
O6 Er01 O2 174.42(11)
O10 Er01 N9 98.81(14)
O4 Er01 N9 92.56(13)
O7 Er01 N9 26.31(14)
O1 Er01 N9 72.49(12)
O9 Er01 N9 26.58(14)
N4 Er01 N9 160.92(12)
N5 Er01 N9 102.78(12)
N6 Er01 N9 122.83(11)
O6 Er01 N9 62.66(13)
O2 Er01 N9 122.47(12)
N8 O1 Er01 101.5(3)
N8 O2 Er01 91.9(3)
N7 O4 Er01 101.6(3)
N7 O6 Er01 92.3(3)
N9 O7 Er01 96.2(3)
N9 O9 Er01 95.0(3)
Er01 O10 H10A 109.4
Er01 O10 H10B 133.4
H10A O10 H10B 113.8
C8 C9 C10 123.87(18)
C8 C9 N5 116.12(18)
C10 C9 N5 120.0
C9 C10 C11 120.0
C9 C10 H10 120.0
C11 C10 H10 120.0
C12 C11 C10 120.0
C12 C11 H11 120.0
C10 C11 H11 120.0
C11 C12 C13 120.0
C11 C12 H12 120.0
C13 C12 H12 120.0
N5 C13 C12 120.0
N5 C13 H13 120.0
C12 C13 H13 120.0
C13 N5 C9 120.0
C13 N5 Er01 121.55(12)
C9 N5 Er01 118.24(12)
N10 C19 C20 178.0(9)
C19 C20 H20A 109.5
C19 C20 H20B 109.5
H20A C20 H20B 109.5
C19 C20 H20C 109.5
H20A C20 H20C 109.5
H20B C20 H20C 109.5
C18 N6 C14 120.0
C18 N6 Er01 121.30(11)
C14 N6 Er01 118.70(11)
C17 C18 N6 120.0
C17 C18 H18 120.0
N6 C18 H18 120.0
C16 C17 C18 120.0
C16 C17 H17 120.0
C18 C17 H17 120.0
C17 C16 C15 120.0
C17 C16 H16 120.0
C15 C16 H16 120.0
C16 C15 C14 120.0
C16 C15 H15 120.0
C14 C15 H15 120.0
C7 C14 C15 124.38(18)
C7 C14 N6 115.62(18)
C15 C14 N6 120.0
C1 N1 C5 120.0
C2 C1 N1 120.0
C2 C1 H1 120.0
N1 C1 H1 120.0
C1 C2 C3 120.0
C1 C2 H2 120.0
C3 C2 H2 120.0
C4 C3 C2 120.0
C4 C3 H3 120.0
C2 C3 H3 120.0
C3 C4 C5 120.0
C3 C4 H4 120.0
C5 C4 H4 120.0
C6 C5 C4 123.2(2)
C6 C5 N1 116.6(2)
C4 C5 N1 120.0
C8 N3 C6 120.0
C9 C8 N3 119.46(17)
C9 C8 N4 120.13(17)
N3 C8 N4 120.0
C8 N4 C7 120.0
C8 N4 Er01 118.45(10)
C7 N4 Er01 120.60(10)
C14 C7 N2 120.02(17)
C14 C7 N4 119.54(17)
N2 C7 N4 120.0
C6 N2 C7 120.0
C5 C6 N2 121.77(18)
C5 C6 N3 118.19(18)
N2 C6 N3 120.0
O5 N7 O6 122.9(5)
O5 N7 O4 122.2(5)
O6 N7 O4 114.9(4)
O3 N8 O2 122.6(4)
O3 N8 O1 121.7(4)
O2 N8 O1 115.7(4)
O8 N9 O7 122.2(5)
O8 N9 O9 122.0(5)
O7 N9 O9 115.7(4)
O8 N9 Er01 175.6(4)
O7 N9 Er01 57.5(2)
O9 N9 Er01 58.4(2)

loop_
_geom_bond_atom_site_label_1
_geom_bond_atom_site_label_2
_geom_bond_distance
Er01 O10 2.314(3)
Er01 O4 2.403(4)
Er01 O7 2.406(3)
Er01 O1 2.416(3)
Er01 O9 2.426(3)
Er01 N4 2.4579(16)
Er01 N5 2.5421(18)
Er01 N6 2.5877(18)
Er01 O6 2.605(4)
Er01 O2 2.621(4)
Er01 N9 2.837(4)
O1 N8 1.269(5)
O2 N8 1.259(5)
O3 N8 1.214(6)
O4 N7 1.275(6)
O5 N7 1.210(6)
O6 N7 1.260(6)
O7 N9 1.265(6)
O8 N9 1.213(5)
O9 N9 1.274(6)
O10 H10A 0.8532
O10 H10B 0.8177
C9 C8 1.351(2)
C9 C10 1.3900
C9 N5 1.3900
C10 C11 1.3900
C10 H10 0.9300
C11 C12 1.3900
C11 H11 0.9300
C12 C13 1.3900
C12 H12 0.9300
C13 N5 1.3900
C13 H13 0.9300
C19 N10 1.107(9)
C19 C20 1.428(10)
C20 H20A 0.9600
C20 H20B 0.9600
C20 H20C 0.9600
N6 C18 1.3900
N6 C14 1.3900
C18 C17 1.3900
C18 H18 0.9300
C17 C16 1.3900
C17 H17 0.9300
C16 C15 1.3900
C16 H16 0.9300
C15 C14 1.3900
C15 H15 0.9300
C14 C7 1.346(2)
N1 C1 1.3900
N1 C5 1.3900
C1 C2 1.3900
C1 H1 0.9300
C2 C3 1.3900
C2 H2 0.9300
C3 C4 1.3900
C3 H3 0.9300
C4 C5 1.3900
C4 H4 0.9300
C5 C6 1.341(2)
N3 C8 1.3900
N3 C6 1.3900
C8 N4 1.3900
N4 C7 1.3900
C7 N2 1.3900
N2 C6 1.3900
